data_1545635
loop_
_publ_author_name
'Phonsri, Wasinee'
'Harding, Phimphaka'
'Liu, Lujia'
'Telfer, Shane G.'
'Murray, Keith S.'
'Moubaraki, Boujemaa'
'Ross, Tamsyn M.'
'Jameson, Guy N. L.'
'Harding, David J.'

_publ_section_title
;
 Solvent modified spin crossover in an iron(iii) complex: phase changes
 and an exceptionally wide hysteresis
;
_journal_issue 5
_journal_name_full 'Chem. Sci.'
_journal_page_first 3949
_journal_paper_doi 10.1039/C6SC05317C
_journal_volume 8
_journal_year 2017
_chemical_formula_moiety 'C32 H20 Fe I2 N4 O2, C F3 O3 S, C2 H3 N'
_chemical_formula_sum 'C35 H23 F3 Fe I2 N5 O5 S'
_chemical_formula_weight 992.29
_chemical_name_systematic
; 
 ? 
;
_space_group_IT_number 2
_symmetry_cell_setting triclinic
_symmetry_space_group_name_Hall '-P 1'
_symmetry_space_group_name_H-M 'P -1'
_atom_sites_solution_hydrogens geom
_atom_sites_solution_primary direct
_atom_sites_solution_secondary difmap
_audit_creation_method SHELXL-97
_audit_update_record
;
2016-11-30 deposited with the CCDC.
2017-03-22 downloaded from the CCDC.
;
_cell_angle_alpha 110.546(4)
_cell_angle_beta 92.310(4)
_cell_angle_gamma 111.271(2)
_cell_formula_units_Z 2
_cell_length_a 12.0127(13)
_cell_length_b 12.6193(13)
_cell_length_c 13.2123(14)
_cell_measurement_reflns_used 4776
_cell_measurement_temperature 123(2)
_cell_measurement_theta_max 27.47
_cell_measurement_theta_min 2.88
_cell_volume 1715.2(3)
_computing_cell_refinement 'Bruker Apex2 V2.0'
_computing_data_collection 'Bruker Apex2 V2.0'
_computing_data_reduction 'Bruker Apex2 V2.0'
_computing_molecular_graphics X-SEED
_computing_publication_material 'XCIF V6.12 (BrukerAXS, 2001).'
_computing_structure_refinement 'SHELXL-97 (Sheldrick, 1997)'
_computing_structure_solution 'SHELXS-97 (Sheldrick, 1990)'
_diffrn_ambient_temperature 123(2)
_diffrn_measured_fraction_theta_full 0.971
_diffrn_measured_fraction_theta_max 0.971
_diffrn_measurement_device_type 'APEX X8'
_diffrn_measurement_method 'scans in phi and omega'
_diffrn_radiation_monochromator graphite
_diffrn_radiation_source 'fine-focus sealed tube'
_diffrn_radiation_type MoK\a
_diffrn_radiation_wavelength 0.71073
_diffrn_reflns_av_R_equivalents 0.0223
_diffrn_reflns_av_sigmaI/netI 0.0540
_diffrn_reflns_limit_h_max 10
_diffrn_reflns_limit_h_min -15
_diffrn_reflns_limit_k_max 16
_diffrn_reflns_limit_k_min -13
_diffrn_reflns_limit_l_max 13
_diffrn_reflns_limit_l_min -17
_diffrn_reflns_number 11294
_diffrn_reflns_theta_full 27.49
_diffrn_reflns_theta_max 27.49
_diffrn_reflns_theta_min 2.73
_diffrn_standards_decay_% 0
_diffrn_standards_interval_count 0
_diffrn_standards_interval_time 0
_diffrn_standards_number 0
_exptl_absorpt_coefficient_mu 2.369
_exptl_absorpt_correction_T_max 0.753
_exptl_absorpt_correction_T_min 0.497
_exptl_absorpt_correction_type multi-scan
_exptl_absorpt_process_details SADABS
_exptl_crystal_colour dark
_exptl_crystal_density_diffrn 1.921
_exptl_crystal_density_method 'not measured'
_exptl_crystal_description block
_exptl_crystal_F_000 966
_exptl_crystal_size_max 0.35
_exptl_crystal_size_mid 0.23
_exptl_crystal_size_min 0.11
_refine_diff_density_max 3.172
_refine_diff_density_min -1.791
_refine_diff_density_rms 0.199
_refine_ls_extinction_method none
_refine_ls_goodness_of_fit_ref 1.097
_refine_ls_hydrogen_treatment mixed
_refine_ls_matrix_type full
_refine_ls_number_parameters 470
_refine_ls_number_reflns 7642
_refine_ls_number_restraints 0
_refine_ls_restrained_S_all 1.097
_refine_ls_R_factor_all 0.0662
_refine_ls_R_factor_gt 0.0539
_refine_ls_shift/su_max 0.001
_refine_ls_shift/su_mean 0.000
_refine_ls_structure_factor_coef Fsqd
_refine_ls_weighting_details 'calc w=1/[\s^2^(Fo^2^)+(0.0360P)^2^+28.7382P] where P=(Fo^2^+2Fc^2^)/3'
_refine_ls_weighting_scheme calc
_refine_ls_wR_factor_gt 0.1416
_refine_ls_wR_factor_ref 0.1470
_reflns_number_gt 6285
_reflns_number_total 7642
_reflns_threshold_expression >2sigma(I)
_cod_data_source_file c6sc05317c2.cif
_cod_data_source_block wp110lt
_cod_depositor_comments
;
The following automatic conversions were performed:

'_symmetry_cell_setting' value 'Triclinic' changed to 'triclinic'
according to
/home/data/users/saulius/crontab/automatic-downloads/rss-feeds/RSC/lib/dictionaries/cif_core.dic
dictionary named 'cif_core.dic' version 2.4.2 from 2011-04-26.

Automatic conversion script
Id: cif_fix_values 4973 2017-02-22 13:04:09Z antanas 

 Adding full bibliography for 1545631--1545641.cif.
;
_cod_original_sg_symbol_H-M P-1
_cod_database_code 1545635

loop_
_symmetry_equiv_pos_as_xyz
'x, y, z'
'-x, -y, -z'

loop_
_atom_site_label
_atom_site_type_symbol
_atom_site_fract_x
_atom_site_fract_y
_atom_site_fract_z
_atom_site_U_iso_or_equiv
_atom_site_adp_type
_atom_site_occupancy
_atom_site_symmetry_multiplicity
_atom_site_calc_flag
_atom_site_refinement_flags
I1 I 0.08152(4) 0.71993(5) -0.38792(4) 0.01709(13) Uani 1 1 d .
I2 I 1.00631(4) 0.64700(5) -0.04060(4) 0.01771(13) Uani 1 1 d .
Fe1 Fe 0.46264(9) 0.78680(9) 0.12009(8) 0.0096(2) Uani 1 1 d .
S1 S 0.82423(16) 0.75095(17) 0.40961(14) 0.0148(3) Uani 1 1 d .
C9 C 0.4580(7) 1.1378(7) 0.2197(7) 0.0194(15) Uani 1 1 d .
H9 H 0.4129 1.1441 0.1630 0.023 Uiso 1 1 calc R
O3 O 0.9230(5) 0.7130(5) 0.4151(5) 0.0237(12) Uani 1 1 d .
O2 O 0.6031(4) 0.8468(5) 0.0635(4) 0.0131(10) Uani 1 1 d .
F1 F 0.6928(6) 0.5569(5) 0.4490(5) 0.0461(16) Uani 1 1 d .
O1 O 0.3707(4) 0.6682(5) -0.0174(4) 0.0130(10) Uani 1 1 d .
N3 N 0.5005(5) 0.6579(5) 0.1402(5) 0.0113(11) Uani 1 1 d .
N4 N 0.3244(5) 0.7271(5) 0.1896(5) 0.0117(11) Uani 1 1 d .
N1 N 0.4242(5) 0.9181(5) 0.1058(5) 0.0098(11) Uani 1 1 d .
F3 F 0.7723(5) 0.7264(5) 0.5928(4) 0.0361(13) Uani 1 1 d .
O4 O 0.7500(5) 0.6970(5) 0.3008(4) 0.0240(12) Uani 1 1 d .
C17 C 0.6819(6) 0.7967(6) 0.0390(6) 0.0121(13) Uani 1 1 d .
C5 C 0.2491(6) 0.8129(7) -0.1684(6) 0.0129(13) Uani 1 1 d .
H5 H 0.2498 0.8908 -0.1608 0.016 Uiso 1 1 calc R
N2 N 0.5467(5) 0.9107(6) 0.2688(5) 0.0130(12) Uani 1 1 d .
C25 C 0.4265(7) 0.5021(7) 0.2259(6) 0.0180(15) Uani 1 1 d .
H25 H 0.4915 0.4764 0.2118 0.022 Uiso 1 1 calc R
C1 C 0.3140(6) 0.6877(7) -0.0922(6) 0.0131(13) Uani 1 1 d .
C16 C 0.5346(6) 1.0219(6) 0.2909(6) 0.0115(13) Uani 1 1 d .
C7 C 0.3697(6) 0.9127(6) 0.0168(6) 0.0125(13) Uani 1 1 d .
H7 H 0.3664 0.9868 0.0168 0.015 Uiso 1 1 calc R
C22 C 0.6785(6) 0.6902(7) 0.0552(6) 0.0125(13) Uani 1 1 d .
O5 O 0.8516(6) 0.8783(5) 0.4686(5) 0.0263(13) Uani 1 1 d .
C24 C 0.4193(6) 0.5938(6) 0.1948(5) 0.0119(13) Uani 1 1 d .
C28 C 0.2359(6) 0.5798(7) 0.2745(6) 0.0139(14) Uani 1 1 d .
C20 C 0.8660(6) 0.7081(7) -0.0102(6) 0.0142(14) Uani 1 1 d .
C32 C 0.3242(6) 0.6326(6) 0.2202(5) 0.0126(13) Uani 1 1 d .
C21 C 0.7710(7) 0.6477(6) 0.0299(6) 0.0142(14) Uani 1 1 d .
H21 H 0.7675 0.5761 0.0408 0.017 Uiso 1 1 calc R
C8 C 0.4708(6) 1.0286(7) 0.2032(6) 0.0142(14) Uani 1 1 d .
C2 C 0.2498(6) 0.5844(7) -0.1931(6) 0.0146(14) Uani 1 1 d .
H2 H 0.2507 0.5062 -0.2041 0.017 Uiso 1 1 calc R
C12 C 0.5853(6) 1.1216(7) 0.3941(6) 0.0142(14) Uani 1 1 d .
C27 C 0.2440(7) 0.4846(7) 0.3029(6) 0.0187(15) Uani 1 1 d .
H27 H 0.1850 0.4462 0.3389 0.022 Uiso 1 1 calc R
C18 C 0.7814(7) 0.8547(7) -0.0054(6) 0.0160(14) Uani 1 1 d .
H18 H 0.7861 0.9255 -0.0184 0.019 Uiso 1 1 calc R
C14 C 0.6590(7) 0.9947(7) 0.4526(6) 0.0200(16) Uani 1 1 d .
H14 H 0.7016 0.9831 0.5072 0.024 Uiso 1 1 calc R
C6 C 0.3137(6) 0.8034(7) -0.0819(6) 0.0125(13) Uani 1 1 d .
C35 C 0.7229(8) 0.6771(8) 0.4859(7) 0.0243(17) Uani 1 1 d .
C13 C 0.6455(7) 1.1036(7) 0.4761(6) 0.0213(16) Uani 1 1 d .
H13 H 0.6770 1.1671 0.5479 0.026 Uiso 1 1 calc R
C3 C 0.1870(7) 0.5965(7) -0.2744(6) 0.0157(14) Uani 1 1 d .
H3 H 0.1434 0.5259 -0.3400 0.019 Uiso 1 1 calc R
C23 C 0.5874(6) 0.6267(6) 0.1043(6) 0.0117(13) Uani 1 1 d .
H23 H 0.5909 0.5555 0.1112 0.014 Uiso 1 1 calc R
C29 C 0.1419(6) 0.6240(7) 0.2956(6) 0.0151(14) Uani 1 1 d .
H29 H 0.0798 0.5897 0.3312 0.018 Uiso 1 1 calc R
F2 F 0.6187(5) 0.6944(6) 0.4791(5) 0.0484(16) Uani 1 1 d .
C10 C 0.5127(7) 1.2399(7) 0.3217(7) 0.0215(16) Uani 1 1 d .
H10 H 0.5079 1.3161 0.3309 0.026 Uiso 1 1 calc R
C15 C 0.6093(6) 0.9009(7) 0.3475(6) 0.0160(14) Uani 1 1 d .
H15 H 0.6210 0.8267 0.3317 0.019 Uiso 1 1 calc R
C19 C 0.8700(7) 0.8116(7) -0.0297(7) 0.0181(15) Uani 1 1 d .
H19 H 0.9347 0.8518 -0.0599 0.022 Uiso 1 1 calc R
C4 C 0.1859(7) 0.7107(7) -0.2627(6) 0.0152(14) Uani 1 1 d .
C26 C 0.3375(7) 0.4477(8) 0.2784(7) 0.0222(17) Uani 1 1 d .
H26 H 0.3418 0.3832 0.2976 0.027 Uiso 1 1 calc R
C11 C 0.5718(7) 1.2319(7) 0.4064(6) 0.0198(16) Uani 1 1 d .
H11 H 0.6045 1.3012 0.4748 0.024 Uiso 1 1 calc R
C30 C 0.1423(6) 0.7163(7) 0.2638(6) 0.0156(14) Uani 1 1 d .
H30 H 0.0803 0.7466 0.2773 0.019 Uiso 1 1 calc R
C31 C 0.2356(6) 0.7667(7) 0.2108(6) 0.0142(14) Uani 1 1 d .
H31 H 0.2348 0.8310 0.1895 0.017 Uiso 1 1 calc R
N5 N 1.1595(7) 0.9871(7) 0.1716(7) 0.0305(17) Uani 1 1 d .
C33 C 1.0809(8) 0.9770(8) 0.2166(7) 0.0274(18) Uani 1 1 d .
C34 C 0.9768(9) 0.9636(9) 0.2739(8) 0.032(2) Uani 1 1 d .
H34A H 0.9352 1.0133 0.2618 0.048 Uiso 1 1 calc R
H34B H 1.0062 0.9920 0.3530 0.048 Uiso 1 1 calc R
H34C H 0.9198 0.8765 0.2449 0.048 Uiso 1 1 calc R

loop_
_atom_site_aniso_label
_atom_site_aniso_U_11
_atom_site_aniso_U_22
_atom_site_aniso_U_33
_atom_site_aniso_U_23
_atom_site_aniso_U_13
_atom_site_aniso_U_12
I1 0.0162(2) 0.0228(3) 0.0156(2) 0.0099(2) 0.00041(17) 0.00946(19)
I2 0.0136(2) 0.0217(3) 0.0196(2) 0.0056(2) 0.00460(18) 0.01140(19)
Fe1 0.0096(4) 0.0109(5) 0.0094(5) 0.0046(4) 0.0027(4) 0.0046(4)
S1 0.0157(8) 0.0177(9) 0.0123(8) 0.0072(7) 0.0019(7) 0.0070(7)
C9 0.018(4) 0.019(4) 0.021(4) 0.007(3) 0.002(3) 0.008(3)
O3 0.020(3) 0.032(3) 0.026(3) 0.014(3) 0.008(2) 0.015(2)
O2 0.015(2) 0.017(3) 0.017(2) 0.012(2) 0.009(2) 0.011(2)
F1 0.062(4) 0.022(3) 0.052(4) 0.018(3) 0.029(3) 0.009(3)
O1 0.015(2) 0.015(2) 0.012(2) 0.006(2) -0.0017(19) 0.008(2)
N3 0.012(3) 0.010(3) 0.011(3) 0.006(2) -0.001(2) 0.002(2)
N4 0.010(3) 0.011(3) 0.013(3) 0.004(2) -0.002(2) 0.003(2)
N1 0.010(3) 0.009(3) 0.009(3) 0.003(2) 0.001(2) 0.003(2)
F3 0.049(3) 0.039(3) 0.019(3) 0.015(2) 0.014(2) 0.013(3)
O4 0.034(3) 0.028(3) 0.013(3) 0.007(2) -0.001(2) 0.017(3)
C17 0.011(3) 0.014(3) 0.012(3) 0.005(3) 0.002(3) 0.006(3)
C5 0.015(3) 0.016(3) 0.018(3) 0.012(3) 0.007(3) 0.012(3)
N2 0.013(3) 0.015(3) 0.012(3) 0.006(2) 0.001(2) 0.006(2)
C25 0.015(3) 0.025(4) 0.020(4) 0.014(3) 0.007(3) 0.009(3)
C1 0.010(3) 0.016(3) 0.015(3) 0.007(3) 0.004(3) 0.006(3)
C16 0.009(3) 0.010(3) 0.012(3) 0.002(3) -0.001(2) 0.003(3)
C7 0.012(3) 0.012(3) 0.014(3) 0.004(3) 0.001(3) 0.007(3)
C22 0.013(3) 0.016(3) 0.010(3) 0.006(3) 0.003(3) 0.007(3)
O5 0.041(4) 0.020(3) 0.018(3) 0.006(2) 0.006(3) 0.014(3)
C24 0.012(3) 0.009(3) 0.009(3) 0.003(3) -0.001(2) 0.000(3)
C28 0.010(3) 0.017(3) 0.011(3) 0.006(3) -0.002(3) 0.001(3)
C20 0.008(3) 0.023(4) 0.013(3) 0.005(3) 0.002(3) 0.009(3)
C32 0.014(3) 0.013(3) 0.007(3) 0.004(3) -0.002(3) 0.003(3)
C21 0.020(4) 0.012(3) 0.011(3) 0.004(3) 0.001(3) 0.007(3)
C8 0.010(3) 0.018(4) 0.012(3) 0.005(3) 0.003(3) 0.005(3)
C2 0.017(3) 0.015(3) 0.012(3) 0.004(3) 0.004(3) 0.007(3)
C12 0.009(3) 0.018(4) 0.015(3) 0.004(3) 0.002(3) 0.007(3)
C27 0.015(3) 0.025(4) 0.022(4) 0.018(3) 0.010(3) 0.006(3)
C18 0.015(3) 0.019(4) 0.017(4) 0.011(3) 0.006(3) 0.007(3)
C14 0.027(4) 0.018(4) 0.014(4) 0.007(3) -0.005(3) 0.008(3)
C6 0.012(3) 0.018(3) 0.014(3) 0.010(3) 0.006(3) 0.009(3)
C35 0.026(4) 0.019(4) 0.030(4) 0.012(4) 0.010(3) 0.009(3)
C13 0.022(4) 0.020(4) 0.015(4) 0.001(3) -0.004(3) 0.008(3)
C3 0.015(3) 0.016(4) 0.012(3) -0.001(3) 0.002(3) 0.008(3)
C23 0.013(3) 0.008(3) 0.016(3) 0.007(3) 0.000(3) 0.004(3)
C29 0.012(3) 0.022(4) 0.012(3) 0.007(3) 0.005(3) 0.008(3)
F2 0.023(3) 0.069(4) 0.060(4) 0.025(3) 0.023(3) 0.024(3)
C10 0.021(4) 0.014(4) 0.026(4) 0.004(3) 0.005(3) 0.008(3)
C15 0.013(3) 0.016(4) 0.020(4) 0.008(3) 0.003(3) 0.005(3)
C19 0.012(3) 0.019(4) 0.026(4) 0.011(3) 0.011(3) 0.006(3)
C4 0.016(3) 0.023(4) 0.012(3) 0.010(3) 0.004(3) 0.010(3)
C26 0.026(4) 0.024(4) 0.029(4) 0.023(4) 0.009(3) 0.012(3)
C11 0.020(4) 0.016(4) 0.017(4) 0.000(3) -0.002(3) 0.007(3)
C30 0.012(3) 0.020(4) 0.012(3) 0.004(3) 0.002(3) 0.005(3)
C31 0.012(3) 0.017(4) 0.014(3) 0.007(3) 0.000(3) 0.005(3)
N5 0.029(4) 0.034(4) 0.034(4) 0.016(4) 0.012(3) 0.016(3)
C33 0.033(5) 0.023(4) 0.024(4) 0.008(4) 0.002(4) 0.010(4)
C34 0.035(5) 0.032(5) 0.026(5) 0.011(4) 0.007(4) 0.011(4)

loop_
_atom_type_symbol
_atom_type_description
_atom_type_scat_dispersion_real
_atom_type_scat_dispersion_imag
_atom_type_scat_source
C C 0.0033 0.0016 'International Tables Vol C Tables 4.2.6.8 and 6.1.1.4'
H H 0.0000 0.0000 'International Tables Vol C Tables 4.2.6.8 and 6.1.1.4'
N N 0.0061 0.0033 'International Tables Vol C Tables 4.2.6.8 and 6.1.1.4'
O O 0.0106 0.0060 'International Tables Vol C Tables 4.2.6.8 and 6.1.1.4'
F F 0.0171 0.0103 'International Tables Vol C Tables 4.2.6.8 and 6.1.1.4'
S S 0.1246 0.1234 'International Tables Vol C Tables 4.2.6.8 and 6.1.1.4'
Fe Fe 0.3463 0.8444 'International Tables Vol C Tables 4.2.6.8 and 6.1.1.4'
I I -0.4742 1.8119 'International Tables Vol C Tables 4.2.6.8 and 6.1.1.4'

loop_
_geom_angle_atom_site_label_1
_geom_angle_atom_site_label_2
_geom_angle_atom_site_label_3
_geom_angle
O1 Fe1 O2 93.9(2)
O1 Fe1 N3 86.9(2)
O2 Fe1 N3 94.6(2)
O1 Fe1 N1 94.7(2)
O2 Fe1 N1 86.6(2)
N3 Fe1 N1 177.8(2)
O1 Fe1 N2 175.3(2)
O2 Fe1 N2 90.5(2)
N3 Fe1 N2 94.5(2)
N1 Fe1 N2 83.8(2)
O1 Fe1 N4 89.8(2)
O2 Fe1 N4 175.6(2)
N3 Fe1 N4 83.1(2)
N1 Fe1 N4 95.5(2)
N2 Fe1 N4 85.9(2)
O5 S1 O3 116.3(4)
O5 S1 O4 114.8(3)
O3 S1 O4 114.1(3)
O5 S1 C35 103.0(4)
O3 S1 C35 103.0(4)
O4 S1 C35 103.1(4)
C8 C9 C10 119.4(7)
C8 C9 H9 120.3
C10 C9 H9 120.3
C17 O2 Fe1 126.2(4)
C1 O1 Fe1 126.1(4)
C23 N3 C24 121.4(6)
C23 N3 Fe1 124.9(5)
C24 N3 Fe1 113.7(4)
C31 N4 C32 118.4(6)
C31 N4 Fe1 128.4(5)
C32 N4 Fe1 113.2(5)
C7 N1 C8 121.6(6)
C7 N1 Fe1 125.3(5)
C8 N1 Fe1 112.9(4)
O2 C17 C22 125.6(6)
O2 C17 C18 117.9(6)
C22 C17 C18 116.6(6)
C4 C5 C6 120.6(6)
C4 C5 H5 119.7
C6 C5 H5 119.7
C15 N2 C16 118.1(6)
C15 N2 Fe1 129.0(5)
C16 N2 Fe1 112.8(4)
C24 C25 C26 119.6(7)
C24 C25 H25 120.2
C26 C25 H25 120.2
O1 C1 C6 125.5(6)
O1 C1 C2 117.4(6)
C6 C1 C2 117.2(6)
N2 C16 C12 121.8(6)
N2 C16 C8 115.7(6)
C12 C16 C8 122.5(6)
N1 C7 C6 124.9(6)
N1 C7 H7 117.6
C6 C7 H7 117.6
C21 C22 C17 120.5(6)
C21 C22 C23 117.0(6)
C17 C22 C23 122.4(6)
C25 C24 C32 118.8(6)
C25 C24 N3 127.1(6)
C32 C24 N3 114.0(6)
C32 C28 C27 118.1(7)
C32 C28 C29 117.9(6)
C27 C28 C29 124.0(7)
C21 C20 C19 120.0(6)
C21 C20 I2 119.8(5)
C19 C20 I2 120.2(5)
N4 C32 C28 122.3(6)
N4 C32 C24 115.9(6)
C28 C32 C24 121.8(6)
C20 C21 C22 120.8(7)
C20 C21 H21 119.6
C22 C21 H21 119.6
C9 C8 C16 118.3(7)
C9 C8 N1 127.0(7)
C16 C8 N1 114.7(6)
C3 C2 C1 120.9(7)
C3 C2 H2 119.5
C1 C2 H2 119.5
C16 C12 C13 117.5(7)
C16 C12 C11 117.1(7)
C13 C12 C11 125.4(7)
C26 C27 C28 119.8(7)
C26 C27 H27 120.1
C28 C27 H27 120.1
C19 C18 C17 121.9(7)
C19 C18 H18 119.0
C17 C18 H18 119.0
C13 C14 C15 119.3(7)
C13 C14 H14 120.4
C15 C14 H14 120.4
C5 C6 C1 120.3(7)
C5 C6 C7 116.8(6)
C1 C6 C7 122.7(6)
F1 C35 F3 108.1(7)
F1 C35 F2 107.4(7)
F3 C35 F2 106.6(7)
F1 C35 S1 113.0(6)
F3 C35 S1 111.4(6)
F2 C35 S1 110.1(6)
C14 C13 C12 120.1(7)
C14 C13 H13 119.9
C12 C13 H13 119.9
C2 C3 C4 121.4(7)
C2 C3 H3 119.3
C4 C3 H3 119.3
N3 C23 C22 125.7(6)
N3 C23 H23 117.2
C22 C23 H23 117.2
C30 C29 C28 119.2(7)
C30 C29 H29 120.4
C28 C29 H29 120.4
C11 C10 C9 121.9(7)
C11 C10 H10 119.1
C9 C10 H10 119.1
N2 C15 C14 123.1(7)
N2 C15 H15 118.4
C14 C15 H15 118.4
C18 C19 C20 120.3(7)
C18 C19 H19 119.9
C20 C19 H19 119.9
C5 C4 C3 119.5(6)
C5 C4 I1 121.5(5)
C3 C4 I1 119.0(5)
C27 C26 C25 121.9(7)
C27 C26 H26 119.0
C25 C26 H26 119.0
C10 C11 C12 120.6(7)
C10 C11 H11 119.7
C12 C11 H11 119.7
C29 C30 C31 119.8(7)
C29 C30 H30 120.1
C31 C30 H30 120.1
N4 C31 C30 122.4(7)
N4 C31 H31 118.8
C30 C31 H31 118.8
N5 C33 C34 179.1(10)
C33 C34 H34A 109.5
C33 C34 H34B 109.5
H34A C34 H34B 109.5
C33 C34 H34C 109.5
H34A C34 H34C 109.5
H34B C34 H34C 109.5

loop_
_geom_bond_atom_site_label_1
_geom_bond_atom_site_label_2
_geom_bond_distance
I1 C4 2.096(7)
I2 C20 2.092(7)
Fe1 O1 1.868(5)
Fe1 O2 1.884(5)
Fe1 N3 1.937(6)
Fe1 N1 1.940(6)
Fe1 N2 1.965(6)
Fe1 N4 1.967(6)
S1 O5 1.420(6)
S1 O3 1.440(6)
S1 O4 1.448(6)
S1 C35 1.817(8)
C9 C8 1.384(10)
C9 C10 1.416(11)
C9 H9 0.9500
O2 C17 1.310(8)
F1 C35 1.318(10)
O1 C1 1.318(8)
N3 C23 1.295(9)
N3 C24 1.422(9)
N4 C31 1.335(9)
N4 C32 1.385(9)
N1 C7 1.290(9)
N1 C8 1.424(9)
F3 C35 1.335(10)
C17 C22 1.421(10)
C17 C18 1.426(10)
C5 C4 1.370(10)
C5 C6 1.419(9)
C5 H5 0.9500
N2 C15 1.326(9)
N2 C16 1.392(9)
C25 C24 1.385(10)
C25 C26 1.399(10)
C25 H25 0.9500
C1 C6 1.420(10)
C1 C2 1.428(10)
C16 C12 1.410(10)
C16 C8 1.407(10)
C7 C6 1.432(10)
C7 H7 0.9500
C22 C21 1.403(10)
C22 C23 1.431(9)
C24 C32 1.407(10)
C28 C32 1.403(10)
C28 C27 1.412(10)
C28 C29 1.427(10)
C20 C21 1.367(10)
C20 C19 1.401(10)
C21 H21 0.9500
C2 C3 1.371(10)
C2 H2 0.9500
C12 C13 1.406(10)
C12 C11 1.413(10)
C27 C26 1.373(11)
C27 H27 0.9500
C18 C19 1.363(10)
C18 H18 0.9500
C14 C13 1.370(11)
C14 C15 1.397(11)
C14 H14 0.9500
C35 F2 1.351(10)
C13 H13 0.9500
C3 C4 1.400(10)
C3 H3 0.9500
C23 H23 0.9500
C29 C30 1.369(10)
C29 H29 0.9500
C10 C11 1.353(11)
C10 H10 0.9500
C15 H15 0.9500
C19 H19 0.9500
C26 H26 0.9500
C11 H11 0.9500
C30 C31 1.418(10)
C30 H30 0.9500
C31 H31 0.9500
N5 C33 1.128(11)
C33 C34 1.476(13)
C34 H34A 0.9800
C34 H34B 0.9800
C34 H34C 0.9800
